data_2240593
loop_
_publ_author_name
'Viger-Gravel, Jasmine'
'Korobkov, Ilia'
'Bryce, David L.'

_publ_section_title
;
 Crystal structure of tetraethylammonium chloride
 3,4,5,6-tetrafluoro-1,2-diiodobenzene
;
_journal_coeditor_code GW2151
_journal_issue 5
_journal_name_full 'Acta Crystallographica Section E'
_journal_page_first o319
_journal_page_last o320
_journal_paper_doi 10.1107/S205698901500732X
_journal_volume 71
_journal_year 2015
_chemical_formula_iupac 'C8 H20 N +, Cl -, 2C6 F4 I2'
_chemical_formula_moiety 'C8 H20 N +, Cl -, 2(C6 F4 I2)'
_chemical_formula_sum 'C20 H20 Cl F8 I4 N'
_chemical_formula_weight 969.42
_chemical_name_systematic
;
3,4,5,6-Tetrafluoro-1,2-diiodobenzene--tetraethyl ammonium chloride (2/1)
;
_space_group_crystal_system monoclinic
_space_group_IT_number 15
_space_group_name_Hall '-C 2yc'
_space_group_name_H-M_alt 'C 1 2/c 1'
_symmetry_space_group_name_Hall '-C 2yc'
_symmetry_space_group_name_H-M 'C 1 2/c 1'
_atom_sites_solution_hydrogens geom
_audit_creation_method SHELXL-2013
_cell_angle_alpha 90
_cell_angle_beta 97.803(3)
_cell_angle_gamma 90
_cell_formula_units_Z 4
_cell_length_a 7.8930(6)
_cell_length_b 16.8088(13)
_cell_length_c 20.9962(16)
_cell_measurement_reflns_used 9886
_cell_measurement_temperature 200(2)
_cell_measurement_theta_max 28.34
_cell_measurement_theta_min 2.42
_cell_volume 2759.8(4)
_computing_cell_refinement
;
APEX2 and SAINT (Bruker, 2009)
;
_computing_data_collection
;
APEX2 (Bruker, 2009)
;
_computing_data_reduction
;
SAINT and XPREP (Bruker, 2009)
;
_computing_molecular_graphics
;
SHELXTL (Sheldrick, 2008)
;
_computing_publication_material
;
SHELXTL (Sheldrick, 2008)
;
_computing_structure_refinement
;
SHELXL2013 (Sheldrick, 2015)
;
_computing_structure_solution
;
SHELXS97 (Sheldrick, 2008)
;
_diffrn_ambient_temperature 200(2)
_diffrn_measured_fraction_theta_full 1.000
_diffrn_measured_fraction_theta_max 0.994
_diffrn_measurement_device_type 'Bruker APEXII CCD'
_diffrn_measurement_method '\f and \w scans'
_diffrn_radiation_type MoK\a
_diffrn_radiation_wavelength 0.71073
_diffrn_reflns_av_R_equivalents 0.0186
_diffrn_reflns_limit_h_max 10
_diffrn_reflns_limit_h_min -10
_diffrn_reflns_limit_k_max 22
_diffrn_reflns_limit_k_min -21
_diffrn_reflns_limit_l_max 27
_diffrn_reflns_limit_l_min -27
_diffrn_reflns_number 19329
_diffrn_reflns_theta_full 25.242
_diffrn_reflns_theta_max 28.342
_diffrn_reflns_theta_min 2.423
_exptl_absorpt_coefficient_mu 4.677
_exptl_absorpt_correction_T_max 0.7457
_exptl_absorpt_correction_T_min 0.5549
_exptl_absorpt_correction_type multi-scan
_exptl_absorpt_process_details
;
(SADABS; Bruker, 2009)
;
_exptl_crystal_colour colourless
_exptl_crystal_density_diffrn 2.333
_exptl_crystal_description plate
_exptl_crystal_F_000 1792
_exptl_crystal_size_max 0.230
_exptl_crystal_size_mid 0.180
_exptl_crystal_size_min 0.080
_refine_diff_density_max 0.312
_refine_diff_density_min -1.745
_refine_ls_extinction_method none
_refine_ls_goodness_of_fit_ref 1.021
_refine_ls_hydrogen_treatment constr
_refine_ls_matrix_type full
_refine_ls_number_parameters 155
_refine_ls_number_reflns 3445
_refine_ls_number_restraints 0
_refine_ls_restrained_S_all 1.021
_refine_ls_R_factor_all 0.0240
_refine_ls_R_factor_gt 0.0226
_refine_ls_shift/su_max 0.004
_refine_ls_shift/su_mean 0.000
_refine_ls_structure_factor_coef Fsqd
_refine_ls_weighting_details 'w=1/[\s^2^(Fo^2^)+(0.0482P)^2^+4.1460P] where P=(Fo^2^+2Fc^2^)/3'
_refine_ls_weighting_scheme calc
_refine_ls_wR_factor_gt 0.0686
_refine_ls_wR_factor_ref 0.0703
_reflns_number_gt 3260
_reflns_number_total 3445
_reflns_threshold_expression I>2\s(I)
_cod_data_source_file gw2151sup1.cif
_cod_data_source_block I
_cod_database_code 2240593
_shelx_space_group_comment
;
The symmetry employed for this shelxl refinement is uniquely defined
by the following loop, which should always be used as a source of
symmetry information in preference to the above space-group names.
They are only intended as comments.
;
_shelx_estimated_absorpt_t_min 0.413
_shelx_estimated_absorpt_t_max 0.706
_shelxl_version_number .2013

loop_
_space_group_symop_operation_xyz
'x, y, z'
'-x, y, -z+1/2'
'x+1/2, y+1/2, z'
'-x+1/2, y+1/2, -z+1/2'
'-x, -y, -z'
'x, -y, z-1/2'
'-x+1/2, -y+1/2, -z'
'x+1/2, -y+1/2, z-1/2'

loop_
_atom_site_type_symbol
_atom_site_label
_atom_site_fract_x
_atom_site_fract_y
_atom_site_fract_z
_atom_site_U_iso_or_equiv
_atom_site_adp_type
_atom_site_calc_flag
_atom_site_occupancy
I I1 1.20603(2) 0.23394(2) 0.64245(2) 0.03195(7) Uani d 1
I I2 0.73344(2) 0.23667(2) 0.65441(2) 0.03262(7) Uani d 1
Cl Cl3 0.5000 0.15395(5) 0.7500 0.03270(17) Uani d 1
F F1 0.57429(19) 0.34488(13) 0.54284(9) 0.0488(4) Uani d 1
F F2 0.6984(2) 0.43431(12) 0.45505(9) 0.0548(5) Uani d 1
F F3 1.0382(2) 0.43372(12) 0.44632(9) 0.0552(5) Uani d 1
F F4 1.2508(2) 0.34428(14) 0.52645(10) 0.0551(5) Uani d 1
N N1 1.0000 0.98253(15) 0.7500 0.0303(6) Uani d 1
C C1 1.0245(3) 0.29692(14) 0.57959(11) 0.0285(4) Uani d 1
C C2 0.8494(3) 0.29779(14) 0.58425(11) 0.0281(4) Uani d 1
C C3 0.7436(3) 0.34314(17) 0.54106(12) 0.0325(5) Uani d 1
C C4 0.8050(3) 0.38943(16) 0.49509(12) 0.0363(5) Uani d 1
C C5 0.9761(3) 0.38863(16) 0.49051(13) 0.0372(5) Uani d 1
C C6 1.0838(3) 0.34232(17) 0.53238(13) 0.0347(5) Uani d 1
C C7 1.0674(4) 1.03725(15) 0.70149(13) 0.0378(5) Uani d 1
H H7A 0.9725 1.0715 0.6818 0.045 Uiso calc 1
H H7B 1.1558 1.0723 0.7247 0.045 Uiso calc 1
C C8 1.1435(5) 0.9949(2) 0.64821(18) 0.0577(9) Uani d 1
H H8A 1.1831 1.0343 0.6192 0.087 Uiso calc 1
H H8B 1.0564 0.9609 0.6241 0.087 Uiso calc 1
H H8C 1.2403 0.9621 0.6669 0.087 Uiso calc 1
C C9 0.8599(4) 0.92855(16) 0.71801(15) 0.0401(6) Uani d 1
H H9A 0.9077 0.8954 0.6858 0.048 Uiso calc 1
H H9B 0.8246 0.8922 0.7510 0.048 Uiso calc 1
C C10 0.7022(4) 0.9708(2) 0.68505(18) 0.0525(8) Uani d 1
H H10A 0.6191 0.9313 0.6658 0.079 Uiso calc 1
H H10B 0.7344 1.0058 0.6514 0.079 Uiso calc 1
H H10C 0.6511 1.0025 0.7167 0.079 Uiso calc 1

loop_
_atom_site_aniso_label
_atom_site_aniso_U_11
_atom_site_aniso_U_22
_atom_site_aniso_U_33
_atom_site_aniso_U_12
_atom_site_aniso_U_13
_atom_site_aniso_U_23
I1 0.02594(10) 0.03161(11) 0.03700(11) 0.00044(5) -0.00040(7) 0.00317(6)
I2 0.02988(10) 0.03613(12) 0.03308(11) -0.00047(6) 0.00879(7) -0.00037(6)
Cl3 0.0309(4) 0.0339(4) 0.0335(4) 0.000 0.0050(3) 0.000
F1 0.0244(7) 0.0691(12) 0.0524(10) 0.0085(7) 0.0034(7) 0.0081(9)
F2 0.0482(10) 0.0664(12) 0.0472(10) 0.0187(9) -0.0025(8) 0.0198(9)
F3 0.0542(11) 0.0637(11) 0.0490(10) -0.0016(9) 0.0122(8) 0.0254(9)
F4 0.0261(8) 0.0771(13) 0.0631(12) -0.0022(8) 0.0100(7) 0.0259(10)
N1 0.0397(15) 0.0185(12) 0.0328(15) 0.000 0.0047(12) 0.000
C1 0.0250(10) 0.0298(11) 0.0297(11) -0.0006(8) 0.0001(8) -0.0006(9)
C2 0.0260(10) 0.0312(11) 0.0270(11) -0.0016(9) 0.0033(8) -0.0041(9)
C3 0.0246(10) 0.0398(13) 0.0325(12) 0.0029(9) 0.0014(9) -0.0021(10)
C4 0.0347(12) 0.0411(13) 0.0309(12) 0.0066(10) -0.0030(9) 0.0037(11)
C5 0.0383(13) 0.0404(13) 0.0330(13) -0.0019(11) 0.0053(10) 0.0081(11)
C6 0.0257(11) 0.0416(14) 0.0370(13) -0.0016(10) 0.0047(9) 0.0038(11)
C7 0.0503(15) 0.0278(11) 0.0364(13) 0.0003(11) 0.0104(11) 0.0044(10)
C8 0.077(2) 0.0514(18) 0.0494(19) 0.0087(17) 0.0271(17) -0.0018(15)
C9 0.0433(14) 0.0279(12) 0.0472(15) -0.0045(10) -0.0004(11) -0.0066(11)
C10 0.0464(16) 0.0472(16) 0.060(2) 0.0030(14) -0.0062(14) -0.0076(15)

loop_
_atom_type_symbol
_atom_type_description
_atom_type_scat_dispersion_real
_atom_type_scat_dispersion_imag
_atom_type_scat_source
C C 0.0033 0.0016 'International Tables Vol C Tables 4.2.6.8 and 6.1.1.4'
H H 0.0000 0.0000 'International Tables Vol C Tables 4.2.6.8 and 6.1.1.4'
N N 0.0061 0.0033 'International Tables Vol C Tables 4.2.6.8 and 6.1.1.4'
F F 0.0171 0.0103 'International Tables Vol C Tables 4.2.6.8 and 6.1.1.4'
Cl Cl 0.1484 0.1585 'International Tables Vol C Tables 4.2.6.8 and 6.1.1.4'
I I -0.4742 1.8119 'International Tables Vol C Tables 4.2.6.8 and 6.1.1.4'

loop_
_geom_angle_atom_site_label_1
_geom_angle_atom_site_label_2
_geom_angle_atom_site_label_3
_geom_angle_site_symmetry_1
_geom_angle_site_symmetry_3
_geom_angle
C9 N1 C9 2_756 . 106.4(3)
C9 N1 C7 2_756 . 111.01(16)
C9 N1 C7 . . 111.46(16)
C9 N1 C7 2_756 2_756 111.45(16)
C9 N1 C7 . 2_756 111.01(16)
C7 N1 C7 . 2_756 105.6(3)
C6 C1 C2 . . 118.6(2)
C6 C1 I1 . . 117.43(17)
C2 C1 I1 . . 123.94(18)
C3 C2 C1 . . 118.5(2)
C3 C2 I2 . . 116.65(17)
C1 C2 I2 . . 124.86(18)
F1 C3 C2 . . 120.7(2)
F1 C3 C4 . . 117.0(2)
C2 C3 C4 . . 122.3(2)
F2 C4 C5 . . 120.3(2)
F2 C4 C3 . . 120.5(2)
C5 C4 C3 . . 119.2(2)
F3 C5 C4 . . 120.0(2)
F3 C5 C6 . . 120.6(2)
C4 C5 C6 . . 119.4(2)
F4 C6 C5 . . 117.1(2)
F4 C6 C1 . . 120.9(2)
C5 C6 C1 . . 122.0(2)
C8 C7 N1 . . 114.8(2)
C10 C9 N1 . . 115.3(2)

loop_
_geom_bond_atom_site_label_1
_geom_bond_atom_site_label_2
_geom_bond_site_symmetry_2
_geom_bond_distance
I1 C1 . 2.098(2)
I2 C2 . 2.105(2)
F1 C3 . 1.342(3)
F2 C4 . 1.339(3)
F3 C5 . 1.341(3)
F4 C6 . 1.341(3)
N1 C9 2_756 1.515(3)
N1 C9 . 1.515(3)
N1 C7 . 1.521(3)
N1 C7 2_756 1.521(3)
C1 C6 . 1.382(3)
C1 C2 . 1.398(3)
C2 C3 . 1.377(3)
C3 C4 . 1.378(4)
C4 C5 . 1.367(4)
C5 C6 . 1.378(4)
C7 C8 . 1.517(4)
C9 C10 . 1.516(4)

loop_
_geom_torsion_atom_site_label_1
_geom_torsion_atom_site_label_2
_geom_torsion_atom_site_label_3
_geom_torsion_atom_site_label_4
_geom_torsion_site_symmetry_1
_geom_torsion
C6 C1 C2 C3 . 0.8(4)
I1 C1 C2 C3 . 178.32(18)
C6 C1 C2 I2 . -177.65(19)
I1 C1 C2 I2 . -0.1(3)
C1 C2 C3 F1 . 178.8(2)
I2 C2 C3 F1 . -2.6(3)
C1 C2 C3 C4 . -2.2(4)
I2 C2 C3 C4 . 176.4(2)
F1 C3 C4 F2 . 0.8(4)
C2 C3 C4 F2 . -178.2(2)
F1 C3 C4 C5 . -178.8(3)
C2 C3 C4 C5 . 2.2(4)
F2 C4 C5 F3 . 0.9(4)
C3 C4 C5 F3 . -179.6(3)
F2 C4 C5 C6 . 179.7(3)
C3 C4 C5 C6 . -0.7(4)
F3 C5 C6 F4 . -0.4(4)
C4 C5 C6 F4 . -179.2(3)
F3 C5 C6 C1 . 178.2(3)
C4 C5 C6 C1 . -0.7(4)
C2 C1 C6 F4 . 179.2(2)
I1 C1 C6 F4 . 1.4(4)
C2 C1 C6 C5 . 0.6(4)
I1 C1 C6 C5 . -177.1(2)
C9 N1 C7 C8 2_756 58.5(3)
C9 N1 C7 C8 . -60.0(3)
C7 N1 C7 C8 2_756 179.4(3)
C9 N1 C9 C10 2_756 177.6(3)
C7 N1 C9 C10 . -61.2(3)
C7 N1 C9 C10 2_756 56.2(3)

_cod_database_fobs_code 2240593
